data_4127694
loop_
_publ_author_name
'Das, Anuvab'
'Chen, Yu-Sheng'
'Reibenspies, Joseph H.'
'Powers, David C.'

_publ_section_title
;
 Characterization of a Reactive Rh<sub>2</sub> Nitrenoid by Crystalline
 Matrix Isolation.
;
_journal_issue 41
_journal_name_full 'Journal of the American Chemical Society'
_journal_page_first 16232
_journal_page_last 16236
_journal_paper_doi 10.1021/jacs.9b09064
_journal_volume 141
_journal_year 2019
_chemical_formula_moiety 'C70 H70 N2 O8 Rh2, C H2 Cl2'
_chemical_formula_sum 'C71 H72 Cl2 N2 O8 Rh2'
_chemical_formula_weight 1358.02
_space_group_crystal_system orthorhombic
_space_group_IT_number 56
_space_group_name_Hall '-P 2ab 2ac'
_space_group_name_H-M_alt 'P c c n'
_symmetry_space_group_name_Hall '-P 2ab 2ac'
_symmetry_space_group_name_H-M 'P c c n'
_atom_sites_solution_hydrogens geom
_audit_creation_date 2019-07-17
_audit_creation_method
;
Olex2 1.2
(compiled 2018.05.29 svn.r3508 for OlexSys, GUI svn.r5506)
;
_cell_angle_alpha 90
_cell_angle_beta 90
_cell_angle_gamma 90
_cell_formula_units_Z 4
_cell_length_a 11.7210(9)
_cell_length_b 14.0235(10)
_cell_length_c 40.538(3)
_cell_measurement_reflns_used 9599
_cell_measurement_temperature 110(2)
_cell_measurement_theta_max 26.39
_cell_measurement_theta_min 2.32
_cell_volume 6663.2(9)
_computing_cell_refinement 'SAINT V8.38A (?, 2016)'
_computing_data_collection 'APEX3 (Bruker-AXS, 2015)'
_computing_data_reduction 'SAINT V8.38A (?, 2016)'
_computing_molecular_graphics 'Olex2 (Dolomanov et al., 2009)'
_computing_publication_material 'Olex2 (Dolomanov et al., 2009)'
_computing_structure_refinement 'XL (Sheldrick, 2008)'
_computing_structure_solution 'SHELXT 2014/5 (Sheldrick, 2014)'
_diffrn_ambient_temperature 110(2)
_diffrn_detector 'CCD area detector'
_diffrn_detector_area_resol_mean 7.9
_diffrn_detector_type 'Bruker SMART CCD APEX2 area detector'
_diffrn_measured_fraction_theta_full 0.998
_diffrn_measured_fraction_theta_max 0.995
_diffrn_measurement_device 'three-circle diffractometer'
_diffrn_measurement_device_type 'Bruker SMART CCD APEX2 area detector'
_diffrn_measurement_method 'omega and phi scans'
_diffrn_radiation_monochromator graphite
_diffrn_radiation_probe x-ray
_diffrn_radiation_type MoK\a
_diffrn_radiation_wavelength 0.71073
_diffrn_reflns_av_R_equivalents 0.0265
_diffrn_reflns_av_unetI/netI 0.0144
_diffrn_reflns_Laue_measured_fraction_full 0.998
_diffrn_reflns_Laue_measured_fraction_max 0.995
_diffrn_reflns_limit_h_max 14
_diffrn_reflns_limit_h_min -14
_diffrn_reflns_limit_k_max 17
_diffrn_reflns_limit_k_min -17
_diffrn_reflns_limit_l_max 50
_diffrn_reflns_limit_l_min -44
_diffrn_reflns_number 61939
_diffrn_reflns_point_group_measured_fraction_full 0.998
_diffrn_reflns_point_group_measured_fraction_max 0.995
_diffrn_reflns_theta_full 26.000
_diffrn_reflns_theta_max 26.407
_diffrn_reflns_theta_min 2.320
_diffrn_source 'sealed X-ray tube'
_diffrn_source_target Mo
_diffrn_source_type 'Incoatec I\ms'
_diffrn_standards_number 0
_exptl_absorpt_coefficient_mu 0.630
_exptl_absorpt_correction_T_max 0.7454
_exptl_absorpt_correction_T_min 0.6501
_exptl_absorpt_correction_type multi-scan
_exptl_absorpt_process_details
;
SADABS-2016/2 (Bruker,2016/2) was used for absorption correction.
wR2(int) was 0.1447 before and 0.0486 after correction.
The Ratio of minimum to maximum transmission is 0.8721.
The \l/2 correction factor is Not present.
;
_exptl_crystal_colour blue-green
_exptl_crystal_density_diffrn 1.354
_exptl_crystal_density_method 'not measured'
_exptl_crystal_description block
_exptl_crystal_F_000 2800
_exptl_crystal_size_max 0.66
_exptl_crystal_size_mid 0.57
_exptl_crystal_size_min 0.08
_refine_diff_density_max 0.732
_refine_diff_density_min -0.667
_refine_diff_density_rms 0.077
_refine_ls_extinction_method none
_refine_ls_goodness_of_fit_ref 1.245
_refine_ls_hydrogen_treatment constr
_refine_ls_matrix_type full
_refine_ls_number_parameters 388
_refine_ls_number_reflns 6832
_refine_ls_number_restraints 0
_refine_ls_restrained_S_all 1.245
_refine_ls_R_factor_all 0.0384
_refine_ls_R_factor_gt 0.0366
_refine_ls_shift/su_max 0.002
_refine_ls_shift/su_mean 0.000
_refine_ls_structure_factor_coef Fsqd
_refine_ls_weighting_details 'w=1/[\s^2^(Fo^2^)+20.2957P] where P=(Fo^2^+2Fc^2^)/3'
_refine_ls_weighting_scheme calc
_refine_ls_wR_factor_gt 0.0820
_refine_ls_wR_factor_ref 0.0828
_reflns_Friedel_coverage 0.000
_reflns_number_gt 6489
_reflns_number_total 6832
_reflns_threshold_expression 'I > 2\s(I)'
_cod_data_source_file ja9b09064_si_002.cif
_cod_data_source_block S1
_cod_original_cell_volume 6663.3(9)
_cod_database_code 4127694
_shelx_shelxl_version_number 2014/7
_shelx_space_group_comment
;
The symmetry employed for this shelxl refinement is uniquely defined
by the following loop, which should always be used as a source of
symmetry information in preference to the above space-group names.
They are only intended as comments.
;
_olex2_refinement_description
;
1. Fixed Uiso
 At 1.2 times of:
  All C(H) groups, All C(H,H) groups
 At 1.5 times of:
  All C(H,H,H) groups
2. Others
 Fixed Sof: H1A(0.5) H1B(0.5)
3.a Secondary CH2 refined with riding coordinates:
 C3(H3A,H3B), C10(H10A,H10B), C1(H1A,H1B)
3.b Aromatic/amide H refined with riding coordinates:
 C5(H5), C7(H7), C8(H8), C9(H9), C2(H2), C3(H3), C4(H4), C5(H5), C6(H6),
 C9(H9), C10(H10), C11(H11), C12(H12), C13(H13), C15(H15), C16(H16), C17(H17),
 C18(H18), C19(H19)
3.c Idealised Me refined as rotating group:
 C13(H13A,H13B,H13C), C14(H14A,H14B,H14C), C15(H15A,H15B,H15C), C16(H16A,H16B,
 H16C)
;
_olex2_submission_special_instructions 'No special instructions were received'

loop_
_space_group_symop_operation_xyz
'x, y, z'
'-x+1/2, -y+1/2, z'
'-x, y+1/2, -z+1/2'
'x+1/2, -y, -z+1/2'
'-x, -y, -z'
'x-1/2, y-1/2, -z'
'x, -y-1/2, z-1/2'
'-x-1/2, y, z-1/2'

loop_
_atom_site_label
_atom_site_type_symbol
_atom_site_fract_x
_atom_site_fract_y
_atom_site_fract_z
_atom_site_U_iso_or_equiv
_atom_site_adp_type
_atom_site_occupancy
_atom_site_site_symmetry_order
_atom_site_calc_flag
_atom_site_refinement_flags_posn
_atom_site_refinement_flags_adp
_atom_site_refinement_flags_occupancy
Rh1 Rh 0.29031(2) 0.32893(2) 0.61384(2) 0.01112(6) Uani 1 1 d . . .
O1 O 0.40332(16) 0.28552(13) 0.64854(5) 0.0144(4) Uani 1 1 d . . .
O2 O 0.33123(16) 0.13652(13) 0.64802(5) 0.0140(4) Uani 1 1 d . . .
O3 O 0.40433(16) 0.28388(13) 0.57928(5) 0.0139(4) Uani 1 1 d . . .
O4 O 0.32152(16) 0.13843(13) 0.57726(5) 0.0137(4) Uani 1 1 d . . .
N1 N 0.36642(18) 0.48260(15) 0.61245(6) 0.0120(4) Uani 1 1 d . . .
C1 C 0.3938(2) 0.19976(19) 0.56799(7) 0.0148(5) Uani 1 1 d . . .
C2 C 0.4733(2) 0.1697(2) 0.53984(7) 0.0185(6) Uani 1 1 d . . .
C3 C 0.5289(3) 0.0723(2) 0.54843(7) 0.0202(6) Uani 1 1 d . . .
H3A H 0.4679 0.0240 0.5508 0.024 Uiso 1 1 calc R . .
H3B H 0.5781 0.0524 0.5298 0.024 Uiso 1 1 calc R . .
C4 C 0.5996(3) 0.0736(2) 0.57966(8) 0.0201(6) Uani 1 1 d . . .
C5 C 0.5460(3) 0.06256(19) 0.61015(7) 0.0193(6) Uani 1 1 d . . .
H5 H 0.4667 0.0485 0.6108 0.023 Uiso 1 1 calc R . .
C6 C 0.6056(3) 0.0716(2) 0.63972(8) 0.0208(6) Uani 1 1 d . . .
C7 C 0.7226(3) 0.0889(2) 0.63843(9) 0.0270(7) Uani 1 1 d . . .
H7 H 0.7650 0.0950 0.6583 0.032 Uiso 1 1 calc R . .
C8 C 0.7773(3) 0.0974(2) 0.60829(9) 0.0309(8) Uani 1 1 d . . .
H8 H 0.8572 0.1083 0.6076 0.037 Uiso 1 1 calc R . .
C9 C 0.7169(3) 0.0900(2) 0.57921(9) 0.0279(7) Uani 1 1 d . . .
H9 H 0.7555 0.0963 0.5587 0.033 Uiso 1 1 calc R . .
C10 C 0.5430(3) 0.0694(2) 0.67223(8) 0.0216(6) Uani 1 1 d . . .
H10A H 0.5961 0.0477 0.6897 0.026 Uiso 1 1 calc R . .
H10B H 0.4803 0.0223 0.6708 0.026 Uiso 1 1 calc R . .
C11 C 0.4925(2) 0.1673(2) 0.68237(7) 0.0180(6) Uani 1 1 d . . .
C12 C 0.4027(2) 0.19909(19) 0.65731(7) 0.0141(5) Uani 1 1 d . . .
C13 C 0.3987(3) 0.1567(2) 0.50902(7) 0.0257(7) Uani 1 1 d . . .
H13A H 0.3403 0.1083 0.5134 0.039 Uiso 1 1 calc GR . .
H13B H 0.4465 0.1362 0.4905 0.039 Uiso 1 1 calc GR . .
H13C H 0.3618 0.2174 0.5035 0.039 Uiso 1 1 calc GR . .
C14 C 0.5635(3) 0.2462(2) 0.53345(8) 0.0252(7) Uani 1 1 d . . .
H14A H 0.5259 0.3065 0.5278 0.038 Uiso 1 1 calc GR . .
H14B H 0.6126 0.2262 0.5151 0.038 Uiso 1 1 calc GR . .
H14C H 0.6099 0.2551 0.5533 0.038 Uiso 1 1 calc GR . .
C15 C 0.4308(3) 0.1570(2) 0.71558(7) 0.0247(7) Uani 1 1 d . . .
H15A H 0.3744 0.1056 0.7141 0.037 Uiso 1 1 calc GR . .
H15B H 0.3923 0.2170 0.7210 0.037 Uiso 1 1 calc GR . .
H15C H 0.4865 0.1419 0.7328 0.037 Uiso 1 1 calc GR . .
C16 C 0.5867(2) 0.2421(2) 0.68535(7) 0.0206(6) Uani 1 1 d . . .
H16A H 0.6436 0.2206 0.7014 0.031 Uiso 1 1 calc GR . .
H16B H 0.5536 0.3026 0.6927 0.031 Uiso 1 1 calc GR . .
H16C H 0.6232 0.2510 0.6638 0.031 Uiso 1 1 calc GR . .
C1_1 C 0.3368(2) 0.52226(19) 0.58098(7) 0.0174(6) Uani 1 1 d . . .
C2_1 C 0.3863(3) 0.4888(2) 0.55226(7) 0.0200(6) Uani 1 1 d . . .
H2_1 H 0.4423 0.4400 0.5532 0.024 Uiso 1 1 calc R . .
C3_1 C 0.3537(3) 0.5268(2) 0.52213(8) 0.0258(7) Uani 1 1 d . . .
H3_1 H 0.3884 0.5046 0.5024 0.031 Uiso 1 1 calc R . .
C4_1 C 0.2706(3) 0.5972(2) 0.52070(8) 0.0274(7) Uani 1 1 d . . .
H4_1 H 0.2491 0.6237 0.5001 0.033 Uiso 1 1 calc R . .
C5_1 C 0.2197(3) 0.6284(2) 0.54917(8) 0.0265(7) Uani 1 1 d . . .
H5_1 H 0.1623 0.6761 0.5481 0.032 Uiso 1 1 calc R . .
C6_1 C 0.2509(3) 0.5913(2) 0.57949(8) 0.0212(6) Uani 1 1 d . . .
H6_1 H 0.2143 0.6126 0.5991 0.025 Uiso 1 1 calc R . .
C7_1 C 0.4281(2) 0.5341(2) 0.63165(7) 0.0180(6) Uani 1 1 d . . .
C8_1 C 0.4798(3) 0.6267(2) 0.62061(8) 0.0219(6) Uani 1 1 d . . .
C9_1 C 0.5562(3) 0.6297(2) 0.59444(9) 0.0272(7) Uani 1 1 d . . .
H9_1 H 0.5782 0.5726 0.5836 0.033 Uiso 1 1 calc R . .
C10_1 C 0.6004(3) 0.7170(3) 0.58419(10) 0.0400(9) Uani 1 1 d . . .
H10_1 H 0.6526 0.7190 0.5663 0.048 Uiso 1 1 calc R . .
C11_1 C 0.5692(3) 0.8002(3) 0.59968(11) 0.0431(10) Uani 1 1 d . . .
H11_1 H 0.5991 0.8595 0.5923 0.052 Uiso 1 1 calc R . .
C12_1 C 0.4946(3) 0.7974(2) 0.62585(11) 0.0399(10) Uani 1 1 d . . .
H12_1 H 0.4730 0.8549 0.6366 0.048 Uiso 1 1 calc R . .
C13_1 C 0.4507(3) 0.7108(2) 0.63673(9) 0.0297(7) Uani 1 1 d . . .
H13_1 H 0.4008 0.7092 0.6552 0.036 Uiso 1 1 calc R . .
C14_1 C 0.4492(3) 0.5068(2) 0.66651(7) 0.0187(6) Uani 1 1 d . . .
C15_1 C 0.5548(3) 0.5263(2) 0.68091(8) 0.0215(6) Uani 1 1 d . . .
H15_1 H 0.6129 0.5558 0.6682 0.026 Uiso 1 1 calc R . .
C16_1 C 0.5757(3) 0.5031(2) 0.71350(8) 0.0257(7) Uani 1 1 d . . .
H16_1 H 0.6485 0.5152 0.7229 0.031 Uiso 1 1 calc R . .
C17_1 C 0.4899(3) 0.4620(2) 0.73237(8) 0.0258(7) Uani 1 1 d . . .
H17_1 H 0.5037 0.4462 0.7548 0.031 Uiso 1 1 calc R . .
C18_1 C 0.3846(3) 0.4442(2) 0.71848(8) 0.0261(7) Uani 1 1 d . . .
H18_1 H 0.3258 0.4169 0.7316 0.031 Uiso 1 1 calc R . .
C19_1 C 0.3637(3) 0.4656(2) 0.68567(7) 0.0233(6) Uani 1 1 d . . .
H19_1 H 0.2912 0.4523 0.6763 0.028 Uiso 1 1 calc R . .
Cl1_2 Cl 0.67237(9) 0.83097(9) 0.69783(3) 0.0546(3) Uani 1 1 d . . .
C1_2 C 0.7500 0.7500 0.67375(13) 0.0326(11) Uani 1 2 d S T P
H1A_2 H 0.8033 0.7857 0.6594 0.039 Uiso 0.5 1 calc R . .
H1B_2 H 0.6967 0.7143 0.6594 0.039 Uiso 0.5 1 calc R . .

loop_
_atom_site_aniso_label
_atom_site_aniso_U_11
_atom_site_aniso_U_22
_atom_site_aniso_U_33
_atom_site_aniso_U_23
_atom_site_aniso_U_13
_atom_site_aniso_U_12
Rh1 0.01273(10) 0.00768(10) 0.01294(10) 0.00001(8) -0.00026(8) -0.00129(8)
O1 0.0150(10) 0.0112(9) 0.0170(9) 0.0005(7) -0.0012(8) -0.0007(7)
O2 0.0132(9) 0.0116(9) 0.0171(9) 0.0016(7) -0.0006(7) -0.0007(7)
O3 0.0129(9) 0.0106(9) 0.0181(9) -0.0007(7) 0.0028(7) -0.0029(7)
O4 0.0123(9) 0.0116(9) 0.0171(9) -0.0011(7) 0.0028(7) -0.0036(7)
N1 0.0071(10) 0.0106(10) 0.0184(11) -0.0009(9) 0.0024(9) -0.0013(8)
C1 0.0165(13) 0.0118(13) 0.0161(13) 0.0002(10) -0.0018(11) 0.0014(11)
C2 0.0203(14) 0.0137(13) 0.0214(14) -0.0021(11) 0.0053(11) -0.0017(12)
C3 0.0211(15) 0.0127(13) 0.0269(15) -0.0053(12) 0.0075(12) -0.0009(12)
C4 0.0190(14) 0.0098(13) 0.0316(16) -0.0035(12) 0.0025(12) 0.0015(11)
C5 0.0184(14) 0.0092(12) 0.0303(16) -0.0005(11) 0.0002(12) 0.0026(11)
C6 0.0196(15) 0.0103(13) 0.0325(16) 0.0011(12) -0.0018(12) 0.0029(11)
C7 0.0220(17) 0.0224(16) 0.0365(18) -0.0029(14) -0.0046(13) 0.0041(13)
C8 0.0121(15) 0.0304(17) 0.050(2) -0.0049(16) 0.0020(14) 0.0013(13)
C9 0.0226(16) 0.0242(16) 0.0369(18) -0.0034(14) 0.0058(14) 0.0015(13)
C10 0.0231(15) 0.0141(14) 0.0276(16) 0.0049(12) -0.0064(12) 0.0032(12)
C11 0.0186(14) 0.0161(14) 0.0195(14) 0.0031(11) -0.0047(11) -0.0008(12)
C12 0.0140(13) 0.0136(13) 0.0147(13) 0.0002(10) 0.0023(10) -0.0005(10)
C13 0.0316(17) 0.0267(16) 0.0187(15) -0.0024(13) 0.0050(13) 0.0027(14)
C14 0.0253(16) 0.0160(14) 0.0344(17) -0.0024(13) 0.0160(14) -0.0018(13)
C15 0.0264(16) 0.0269(16) 0.0207(15) 0.0056(13) -0.0043(12) -0.0019(14)
C16 0.0187(14) 0.0184(14) 0.0248(15) 0.0004(12) -0.0076(12) -0.0001(12)
C1_1 0.0185(14) 0.0093(12) 0.0245(15) 0.0027(11) -0.0028(11) -0.0061(11)
C2_1 0.0185(14) 0.0167(14) 0.0248(15) 0.0028(12) 0.0002(12) -0.0031(12)
C3_1 0.0266(17) 0.0275(17) 0.0234(16) 0.0053(13) 0.0019(13) -0.0062(14)
C4_1 0.0237(17) 0.0289(17) 0.0297(17) 0.0131(14) -0.0080(13) -0.0074(14)
C5_1 0.0178(15) 0.0202(15) 0.0414(19) 0.0085(14) -0.0057(13) -0.0009(12)
C6_1 0.0184(14) 0.0155(14) 0.0297(16) 0.0012(12) 0.0012(12) -0.0022(12)
C7_1 0.0181(14) 0.0110(13) 0.0249(15) -0.0019(11) 0.0009(11) 0.0010(11)
C8_1 0.0214(15) 0.0142(14) 0.0300(16) 0.0027(12) -0.0079(12) -0.0034(12)
C9_1 0.0214(16) 0.0209(16) 0.0394(19) 0.0059(14) -0.0031(14) -0.0067(13)
C10_1 0.0316(19) 0.037(2) 0.051(2) 0.0165(18) -0.0059(17) -0.0183(17)
C11_1 0.040(2) 0.0207(18) 0.068(3) 0.0173(18) -0.022(2) -0.0151(16)
C12_1 0.043(2) 0.0127(15) 0.064(3) -0.0002(16) -0.023(2) -0.0027(15)
C13_1 0.0278(18) 0.0163(15) 0.045(2) -0.0024(14) -0.0088(15) -0.0007(13)
C14_1 0.0246(15) 0.0104(13) 0.0212(14) -0.0052(11) -0.0001(12) -0.0022(11)
C15_1 0.0216(15) 0.0153(14) 0.0275(16) -0.0039(12) 0.0000(12) -0.0028(12)
C16_1 0.0275(17) 0.0229(16) 0.0267(16) -0.0072(13) -0.0070(13) -0.0037(13)
C17_1 0.0330(18) 0.0253(16) 0.0192(15) -0.0051(12) -0.0015(13) -0.0027(14)
C18_1 0.0312(18) 0.0264(16) 0.0206(15) -0.0055(13) 0.0034(13) -0.0085(14)
C19_1 0.0261(16) 0.0202(15) 0.0234(15) -0.0088(12) 0.0007(12) -0.0043(13)
Cl1_2 0.0439(6) 0.0598(7) 0.0600(7) -0.0256(6) 0.0011(5) 0.0090(5)
C1_2 0.037(3) 0.025(2) 0.036(3) 0.000 0.000 0.001(2)

loop_
_atom_type_symbol
_atom_type_description
_atom_type_scat_dispersion_real
_atom_type_scat_dispersion_imag
_atom_type_scat_source
C C 0.0033 0.0016 'International Tables Vol C Tables 4.2.6.8 and 6.1.1.4'
H H 0.0000 0.0000 'International Tables Vol C Tables 4.2.6.8 and 6.1.1.4'
Cl Cl 0.1484 0.1585 'International Tables Vol C Tables 4.2.6.8 and 6.1.1.4'
N N 0.0061 0.0033 'International Tables Vol C Tables 4.2.6.8 and 6.1.1.4'
O O 0.0106 0.0060 'International Tables Vol C Tables 4.2.6.8 and 6.1.1.4'
Rh Rh -1.1178 0.9187 'International Tables Vol C Tables 4.2.6.8 and 6.1.1.4'

loop_
_geom_angle_atom_site_label_1
_geom_angle_atom_site_label_2
_geom_angle_atom_site_label_3
_geom_angle
_geom_angle_site_symmetry_1
_geom_angle_site_symmetry_3
O1 Rh1 Rh1 88.88(5) . 2
O1 Rh1 O2 93.22(8) . 2
O1 Rh1 O3 87.44(8) . .
O1 Rh1 O4 175.21(8) . 2
O1 Rh1 N1 92.54(8) . .
O2 Rh1 Rh1 86.82(5) 2 2
O2 Rh1 N1 93.66(7) 2 .
O3 Rh1 Rh1 88.41(5) . 2
O3 Rh1 O2 175.17(7) . 2
O3 Rh1 N1 91.09(7) . .
O4 Rh1 Rh1 87.36(5) 2 2
O4 Rh1 O2 89.52(8) 2 2
O4 Rh1 O3 89.50(8) 2 .
O4 Rh1 N1 91.20(8) 2 .
N1 Rh1 Rh1 178.48(6) . 2
C12 O1 Rh1 118.70(18) . .
C12 O2 Rh1 119.78(17) . 2
C1 O3 Rh1 118.17(17) . .
C1 O4 Rh1 119.74(17) . 2
C1_1 N1 Rh1 106.68(16) . .
C7_1 N1 Rh1 136.06(19) . .
C7_1 N1 C1_1 117.2(2) . .
O3 C1 C2 117.7(2) . .
O4 C1 O3 126.1(3) . .
O4 C1 C2 116.2(2) . .
C1 C2 C3 109.3(2) . .
C1 C2 C13 107.0(2) . .
C13 C2 C3 108.5(2) . .
C14 C2 C1 110.7(2) . .
C14 C2 C3 111.4(2) . .
C14 C2 C13 109.8(3) . .
C2 C3 H3A 108.7 . .
C2 C3 H3B 108.7 . .
H3A C3 H3B 107.6 . .
C4 C3 C2 114.0(2) . .
C4 C3 H3A 108.7 . .
C4 C3 H3B 108.7 . .
C5 C4 C3 119.5(3) . .
C9 C4 C3 122.1(3) . .
C9 C4 C5 118.3(3) . .
C4 C5 H5 119.1 . .
C6 C5 C4 121.7(3) . .
C6 C5 H5 119.1 . .
C5 C6 C7 118.5(3) . .
C5 C6 C10 120.4(3) . .
C7 C6 C10 121.0(3) . .
C6 C7 H7 119.9 . .
C8 C7 C6 120.2(3) . .
C8 C7 H7 119.9 . .
C7 C8 H8 119.7 . .
C9 C8 C7 120.7(3) . .
C9 C8 H8 119.7 . .
C4 C9 H9 119.8 . .
C8 C9 C4 120.5(3) . .
C8 C9 H9 119.8 . .
C6 C10 H10A 108.8 . .
C6 C10 H10B 108.8 . .
C6 C10 C11 113.6(2) . .
H10A C10 H10B 107.7 . .
C11 C10 H10A 108.8 . .
C11 C10 H10B 108.8 . .
C12 C11 C10 110.2(2) . .
C12 C11 C15 106.6(2) . .
C15 C11 C10 109.2(2) . .
C16 C11 C10 110.7(2) . .
C16 C11 C12 110.4(2) . .
C16 C11 C15 109.6(2) . .
O1 C12 O2 125.6(3) . .
O1 C12 C11 117.6(2) . .
O2 C12 C11 116.7(2) . .
C2 C13 H13A 109.5 . .
C2 C13 H13B 109.5 . .
C2 C13 H13C 109.5 . .
H13A C13 H13B 109.5 . .
H13A C13 H13C 109.5 . .
H13B C13 H13C 109.5 . .
C2 C14 H14A 109.5 . .
C2 C14 H14B 109.5 . .
C2 C14 H14C 109.5 . .
H14A C14 H14B 109.5 . .
H14A C14 H14C 109.5 . .
H14B C14 H14C 109.5 . .
C11 C15 H15A 109.5 . .
C11 C15 H15B 109.5 . .
C11 C15 H15C 109.5 . .
H15A C15 H15B 109.5 . .
H15A C15 H15C 109.5 . .
H15B C15 H15C 109.5 . .
C11 C16 H16A 109.5 . .
C11 C16 H16B 109.5 . .
C11 C16 H16C 109.5 . .
H16A C16 H16B 109.5 . .
H16A C16 H16C 109.5 . .
H16B C16 H16C 109.5 . .
C2_1 C1_1 N1 121.0(3) . .
C2_1 C1_1 C6_1 120.0(3) . .
C6_1 C1_1 N1 118.8(3) . .
C1_1 C2_1 H2_1 120.1 . .
C1_1 C2_1 C3_1 119.7(3) . .
C3_1 C2_1 H2_1 120.1 . .
C2_1 C3_1 H3_1 119.9 . .
C2_1 C3_1 C4_1 120.2(3) . .
C4_1 C3_1 H3_1 119.9 . .
C3_1 C4_1 H4_1 120.1 . .
C5_1 C4_1 C3_1 119.8(3) . .
C5_1 C4_1 H4_1 120.1 . .
C4_1 C5_1 H5_1 119.6 . .
C4_1 C5_1 C6_1 120.8(3) . .
C6_1 C5_1 H5_1 119.6 . .
C1_1 C6_1 H6_1 120.4 . .
C5_1 C6_1 C1_1 119.3(3) . .
C5_1 C6_1 H6_1 120.4 . .
N1 C7_1 C8_1 122.2(3) . .
N1 C7_1 C14_1 121.6(3) . .
C14_1 C7_1 C8_1 116.1(2) . .
C9_1 C8_1 C7_1 121.0(3) . .
C9_1 C8_1 C13_1 119.4(3) . .
C13_1 C8_1 C7_1 119.7(3) . .
C8_1 C9_1 H9_1 120.2 . .
C8_1 C9_1 C10_1 119.6(3) . .
C10_1 C9_1 H9_1 120.2 . .
C9_1 C10_1 H10_1 119.6 . .
C11_1 C10_1 C9_1 120.8(4) . .
C11_1 C10_1 H10_1 119.6 . .
C10_1 C11_1 H11_1 120.1 . .
C10_1 C11_1 C12_1 119.8(3) . .
C12_1 C11_1 H11_1 120.1 . .
C11_1 C12_1 H12_1 119.8 . .
C11_1 C12_1 C13_1 120.3(4) . .
C13_1 C12_1 H12_1 119.8 . .
C8_1 C13_1 H13_1 120.0 . .
C12_1 C13_1 C8_1 120.1(4) . .
C12_1 C13_1 H13_1 120.0 . .
C15_1 C14_1 C7_1 119.6(3) . .
C19_1 C14_1 C7_1 121.2(3) . .
C19_1 C14_1 C15_1 119.1(3) . .
C14_1 C15_1 H15_1 119.6 . .
C16_1 C15_1 C14_1 120.7(3) . .
C16_1 C15_1 H15_1 119.6 . .
C15_1 C16_1 H16_1 120.2 . .
C15_1 C16_1 C17_1 119.7(3) . .
C17_1 C16_1 H16_1 120.2 . .
C16_1 C17_1 H17_1 120.0 . .
C18_1 C17_1 C16_1 119.9(3) . .
C18_1 C17_1 H17_1 120.0 . .
C17_1 C18_1 H18_1 119.7 . .
C17_1 C18_1 C19_1 120.7(3) . .
C19_1 C18_1 H18_1 119.7 . .
C14_1 C19_1 H19_1 120.0 . .
C18_1 C19_1 C14_1 119.9(3) . .
C18_1 C19_1 H19_1 120.0 . .
Cl1_2 C1_2 Cl1_2 112.3(3) . 2_665
Cl1_2 C1_2 H1A_2 109.1 . .
Cl1_2 C1_2 H1A_2 109.1 2_665 .
Cl1_2 C1_2 H1B_2 109.1 2_665 .
Cl1_2 C1_2 H1B_2 109.1 . .
H1A_2 C1_2 H1B_2 107.9 . .

loop_
_geom_bond_atom_site_label_1
_geom_bond_atom_site_label_2
_geom_bond_distance
_geom_bond_site_symmetry_2
Rh1 Rh1 2.4071(4) 2
Rh1 O1 2.0259(19) .
Rh1 O2 2.0453(19) 2
Rh1 O3 2.0367(19) .
Rh1 O4 2.0314(18) 2
Rh1 N1 2.333(2) .
O1 C12 1.263(3) .
O2 Rh1 2.0455(19) 2
O2 C12 1.271(3) .
O3 C1 1.271(3) .
O4 Rh1 2.0314(18) 2
O4 C1 1.265(3) .
N1 C1_1 1.434(4) .
N1 C7_1 1.285(4) .
C1 C2 1.532(4) .
C2 C3 1.553(4) .
C2 C13 1.536(4) .
C2 C14 1.529(4) .
C3 H3A 0.9900 .
C3 H3B 0.9900 .
C3 C4 1.514(4) .
C4 C5 1.396(4) .
C4 C9 1.393(4) .
C5 H5 0.9500 .
C5 C6 1.393(4) .
C6 C7 1.394(4) .
C6 C10 1.509(4) .
C7 H7 0.9500 .
C7 C8 1.385(5) .
C8 H8 0.9500 .
C8 C9 1.379(5) .
C9 H9 0.9500 .
C10 H10A 0.9900 .
C10 H10B 0.9900 .
C10 C11 1.550(4) .
C11 C12 1.529(4) .
C11 C15 1.535(4) .
C11 C16 1.528(4) .
C13 H13A 0.9800 .
C13 H13B 0.9800 .
C13 H13C 0.9800 .
C14 H14A 0.9800 .
C14 H14B 0.9800 .
C14 H14C 0.9800 .
C15 H15A 0.9800 .
C15 H15B 0.9800 .
C15 H15C 0.9800 .
C16 H16A 0.9800 .
C16 H16B 0.9800 .
C16 H16C 0.9800 .
C1_1 C2_1 1.383(4) .
C1_1 C6_1 1.399(4) .
C2_1 H2_1 0.9500 .
C2_1 C3_1 1.386(4) .
C3_1 H3_1 0.9500 .
C3_1 C4_1 1.388(5) .
C4_1 H4_1 0.9500 .
C4_1 C5_1 1.371(5) .
C5_1 H5_1 0.9500 .
C5_1 C6_1 1.383(4) .
C6_1 H6_1 0.9500 .
C7_1 C8_1 1.500(4) .
C7_1 C14_1 1.485(4) .
C8_1 C9_1 1.389(5) .
C8_1 C13_1 1.392(4) .
C9_1 H9_1 0.9500 .
C9_1 C10_1 1.392(5) .
C10_1 H10_1 0.9500 .
C10_1 C11_1 1.375(6) .
C11_1 H11_1 0.9500 .
C11_1 C12_1 1.375(6) .
C12_1 H12_1 0.9500 .
C12_1 C13_1 1.390(5) .
C13_1 H13_1 0.9500 .
C14_1 C15_1 1.395(4) .
C14_1 C19_1 1.392(4) .
C15_1 H15_1 0.9500 .
C15_1 C16_1 1.383(4) .
C16_1 H16_1 0.9500 .
C16_1 C17_1 1.389(5) .
C17_1 H17_1 0.9500 .
C17_1 C18_1 1.380(5) .
C18_1 H18_1 0.9500 .
C18_1 C19_1 1.385(4) .
C19_1 H19_1 0.9500 .
Cl1_2 C1_2 1.752(3) .
C1_2 Cl1_2 1.752(3) 2_665
C1_2 H1A_2 0.9900 .
C1_2 H1B_2 0.9900 .

loop_
_geom_torsion_atom_site_label_1
_geom_torsion_atom_site_label_2
_geom_torsion_atom_site_label_3
_geom_torsion_atom_site_label_4
_geom_torsion
_geom_torsion_site_symmetry_1
Rh1 O1 C12 O2 -5.4(4) .
Rh1 O1 C12 C11 177.26(18) .
Rh1 O2 C12 O1 3.9(4) 2
Rh1 O2 C12 C11 -178.74(18) 2
Rh1 O3 C1 O4 -3.4(4) .
Rh1 O3 C1 C2 174.67(18) .
Rh1 O4 C1 O3 -0.8(4) 2
Rh1 O4 C1 C2 -178.88(18) 2
Rh1 N1 C1_1 C2_1 -70.0(3) .
Rh1 N1 C1_1 C6_1 105.7(2) .
Rh1 N1 C7_1 C8_1 169.2(2) .
Rh1 N1 C7_1 C14_1 -12.9(4) .
O3 C1 C2 C3 130.4(3) .
O3 C1 C2 C13 -112.3(3) .
O3 C1 C2 C14 7.3(4) .
O4 C1 C2 C3 -51.3(3) .
O4 C1 C2 C13 66.0(3) .
O4 C1 C2 C14 -174.4(2) .
N1 C1_1 C2_1 C3_1 178.3(3) .
N1 C1_1 C6_1 C5_1 -178.5(3) .
N1 C7_1 C8_1 C9_1 -60.5(4) .
N1 C7_1 C8_1 C13_1 119.3(3) .
N1 C7_1 C14_1 C15_1 144.6(3) .
N1 C7_1 C14_1 C19_1 -38.2(4) .
C1 C2 C3 C4 -60.3(3) .
C2 C3 C4 C5 83.3(3) .
C2 C3 C4 C9 -93.6(3) .
C3 C4 C5 C6 -174.3(3) .
C3 C4 C9 C8 175.4(3) .
C4 C5 C6 C7 -2.1(4) .
C4 C5 C6 C10 173.6(3) .
C5 C4 C9 C8 -1.5(5) .
C5 C6 C7 C8 0.3(5) .
C5 C6 C10 C11 -83.8(3) .
C6 C7 C8 C9 0.9(5) .
C6 C10 C11 C12 63.1(3) .
C6 C10 C11 C15 179.9(2) .
C6 C10 C11 C16 -59.3(3) .
C7 C6 C10 C11 91.8(3) .
C7 C8 C9 C4 -0.3(5) .
C9 C4 C5 C6 2.7(4) .
C10 C6 C7 C8 -175.4(3) .
C10 C11 C12 O1 -137.5(3) .
C10 C11 C12 O2 45.0(3) .
C13 C2 C3 C4 -176.6(2) .
C14 C2 C3 C4 62.4(3) .
C15 C11 C12 O1 104.1(3) .
C15 C11 C12 O2 -73.5(3) .
C16 C11 C12 O1 -14.9(4) .
C16 C11 C12 O2 167.5(2) .
C1_1 N1 C7_1 C8_1 -7.3(4) .
C1_1 N1 C7_1 C14_1 170.6(3) .
C1_1 C2_1 C3_1 C4_1 -0.9(5) .
C2_1 C1_1 C6_1 C5_1 -2.7(4) .
C2_1 C3_1 C4_1 C5_1 -0.7(5) .
C3_1 C4_1 C5_1 C6_1 0.7(5) .
C4_1 C5_1 C6_1 C1_1 1.0(5) .
C6_1 C1_1 C2_1 C3_1 2.6(4) .
C7_1 N1 C1_1 C2_1 107.5(3) .
C7_1 N1 C1_1 C6_1 -76.8(3) .
C7_1 C8_1 C9_1 C10_1 178.3(3) .
C7_1 C8_1 C13_1 C12_1 -177.4(3) .
C7_1 C14_1 C15_1 C16_1 178.8(3) .
C7_1 C14_1 C19_1 C18_1 -177.6(3) .
C8_1 C7_1 C14_1 C15_1 -37.3(4) .
C8_1 C7_1 C14_1 C19_1 139.9(3) .
C8_1 C9_1 C10_1 C11_1 0.0(5) .
C9_1 C8_1 C13_1 C12_1 2.4(5) .
C9_1 C10_1 C11_1 C12_1 0.8(6) .
C10_1 C11_1 C12_1 C13_1 0.0(6) .
C11_1 C12_1 C13_1 C8_1 -1.6(5) .
C13_1 C8_1 C9_1 C10_1 -1.6(5) .
C14_1 C7_1 C8_1 C9_1 121.4(3) .
C14_1 C7_1 C8_1 C13_1 -58.7(4) .
C14_1 C15_1 C16_1 C17_1 -1.5(5) .
C15_1 C14_1 C19_1 C18_1 -0.4(4) .
C15_1 C16_1 C17_1 C18_1 0.3(5) .
C16_1 C17_1 C18_1 C19_1 0.9(5) .
C17_1 C18_1 C19_1 C14_1 -0.8(5) .
C19_1 C14_1 C15_1 C16_1 1.5(4) .

loop_
_smtbx_masks_void_nr
_smtbx_masks_void_average_x
_smtbx_masks_void_average_y
_smtbx_masks_void_average_z
_smtbx_masks_void_volume
_smtbx_masks_void_count_electrons
1 -0.250 0.250 0.784 156.1 41.2
2 -0.250 0.250 0.284 156.1 41.4
3 0.250 0.750 0.716 156.1 41.0
4 0.250 0.750 0.216 156.1 41.2
5 0.225 0.083 0.461 8.5 0.0
6 0.225 0.417 0.961 8.5 0.0
7 0.275 0.083 0.961 8.5 0.0
8 0.275 0.417 0.461 8.5 0.0
9 0.725 0.583 0.539 8.5 0.0
10 0.725 0.917 0.039 8.5 0.0
11 0.775 0.583 0.039 8.5 0.0
12 0.775 0.917 0.539 8.5 0.0
